data_4075398
loop_
_publ_author_name
'Bourgeois, Cheryl J.'
'Garratt, Shaun A.'
'Hughes, Russell P.'
'Larichev, Roman B.'
'Smith, Jeremy M.'
'Ward, Antony J.'
'Willemsen, Stefan'
'Zhang, Donghui'
'DiPasquale, Antonio G.'
'Zakharov, Lev N.'
'Rheingold, Arnold L.'

_publ_section_title
;
 Synthesis and Structural Characterization of
 (Perfluoroalkyl)fluoroiridium(III) and (Perfluoroalkyl)methyliridium(III)
 Compounds
;
_journal_issue 14
_journal_name_full Organometallics
_journal_page_first 3474
_journal_paper_doi 10.1021/om060267s
_journal_volume 25
_journal_year 2006
_chemical_formula_sum 'C16 H27 F5 Ir P'
_chemical_formula_weight 537.55
_chemical_name_systematic
; 

 ? 

;
_space_group_IT_number 14
_symmetry_cell_setting monoclinic
_symmetry_space_group_name_Hall '-P 2ybc'
_symmetry_space_group_name_H-M 'P 1 21/c 1'
_atom_sites_solution_hydrogens geom
_atom_sites_solution_primary direct
_atom_sites_solution_secondary difmap
_audit_creation_method SHELXL-97
_cell_angle_alpha 90.00
_cell_angle_beta 117.028(5)
_cell_angle_gamma 90.00
_cell_formula_units_Z 4
_cell_length_a 8.739(4)
_cell_length_b 28.391(12)
_cell_length_c 8.802(4)
_cell_measurement_reflns_used 9590
_cell_measurement_temperature 100(2)
_cell_measurement_theta_max 27.94
_cell_measurement_theta_min 2.62
_cell_volume 1945.3(15)
_computing_cell_refinement 'Bruker SMART'
_computing_data_collection 'Bruker SMART'
_computing_data_reduction 'Bruker SAINT'
_computing_molecular_graphics 'Bruker SHELXTL'
_computing_publication_material 'Bruker SHELXTL'
_computing_structure_refinement 'SHELXL-97 (Sheldrick, 1997)'
_computing_structure_solution 'SHELXS-97 (Sheldrick, 1990)'
_diffrn_ambient_temperature 100(2)
_diffrn_measured_fraction_theta_full 0.956
_diffrn_measured_fraction_theta_max 0.956
_diffrn_measurement_device_type 'CCD area detector'
_diffrn_measurement_method 'phi and omega scans'
_diffrn_radiation_monochromator graphite
_diffrn_radiation_source 'fine-focus sealed tube'
_diffrn_radiation_type MoK\a
_diffrn_radiation_wavelength 0.71073
_diffrn_reflns_av_R_equivalents 0.0513
_diffrn_reflns_av_sigmaI/netI 0.0486
_diffrn_reflns_limit_h_max 11
_diffrn_reflns_limit_h_min -11
_diffrn_reflns_limit_k_max 36
_diffrn_reflns_limit_k_min -36
_diffrn_reflns_limit_l_max 11
_diffrn_reflns_limit_l_min -11
_diffrn_reflns_number 15112
_diffrn_reflns_theta_full 27.51
_diffrn_reflns_theta_max 27.51
_diffrn_reflns_theta_min 2.62
_exptl_absorpt_coefficient_mu 6.985
_exptl_absorpt_correction_T_max 0.3356
_exptl_absorpt_correction_T_min 0.3356
_exptl_absorpt_correction_type none
_exptl_crystal_colour colorless
_exptl_crystal_density_diffrn 1.836
_exptl_crystal_density_meas 0
_exptl_crystal_density_method 'not measured'
_exptl_crystal_description plate
_exptl_crystal_F_000 1040
_exptl_crystal_size_max 0.20
_exptl_crystal_size_mid 0.20
_exptl_crystal_size_min 0.20
_refine_diff_density_max 1.697
_refine_diff_density_min -1.830
_refine_diff_density_rms 0.192
_refine_ls_extinction_method none
_refine_ls_goodness_of_fit_ref 1.076
_refine_ls_hydrogen_treatment mixed
_refine_ls_matrix_type full
_refine_ls_number_parameters 208
_refine_ls_number_reflns 4288
_refine_ls_number_restraints 0
_refine_ls_restrained_S_all 1.076
_refine_ls_R_factor_all 0.0388
_refine_ls_R_factor_gt 0.0347
_refine_ls_shift/su_max 0.008
_refine_ls_shift/su_mean 0.001
_refine_ls_structure_factor_coef Fsqd
_refine_ls_weighting_details 'calc w=1/[\s^2^(Fo^2^)+(0.0400P)^2^+4.0000P] where P=(Fo^2^+2Fc^2^)/3'
_refine_ls_weighting_scheme calc
_refine_ls_wR_factor_gt 0.0848
_refine_ls_wR_factor_ref 0.0874
_reflns_number_gt 3869
_reflns_number_total 4288
_reflns_threshold_expression >2sigma(I)
_cod_data_source_file om060267ssi20060327_040228.cif
_cod_data_source_block rph322_compound_1b
_cod_depositor_comments
;
The following automatic conversions were performed:

'_symmetry_cell_setting' value 'Monoclinic' changed to 'monoclinic'
according to /home/saulius/struct/CIF-dictionaries/cif_core.dic
dictionary named 'cif_core.dic' version 2.4.1 from 2010-06-29.

Automatic conversion script
Id: cif_fix_values 1715 2011-07-08 13:25:40Z adriana 
;
_cod_original_cell_volume 1945.2(14)
_cod_original_sg_symbol_H-M P2(1)/c
_cod_database_code 4075398

loop_
_symmetry_equiv_pos_as_xyz
'x, y, z'
'-x, y+1/2, -z+1/2'
'-x, -y, -z'
'x, -y-1/2, z-1/2'

loop_
_atom_site_label
_atom_site_type_symbol
_atom_site_fract_x
_atom_site_fract_y
_atom_site_fract_z
_atom_site_U_iso_or_equiv
_atom_site_adp_type
_atom_site_occupancy
_atom_site_symmetry_multiplicity
_atom_site_calc_flag
_atom_site_refinement_flags
Ir1 Ir 0.54453(2) 0.134369(6) 0.234262(19) 0.01611(8) Uani 1 1 d .
P1 P 0.73046(16) 0.07259(4) 0.34581(15) 0.0204(3) Uani 1 1 d .
F1 F 0.3940(4) 0.08173(11) 0.4326(3) 0.0279(6) Uani 1 1 d .
F2 F 0.2217(4) 0.13540(10) 0.2556(4) 0.0327(8) Uani 1 1 d .
F3 F 0.3401(4) 0.02228(11) 0.1720(4) 0.0302(7) Uani 1 1 d .
F4 F 0.1734(4) 0.07346(12) -0.0174(4) 0.0362(8) Uani 1 1 d .
F5 F 0.1078(4) 0.04796(11) 0.1784(4) 0.0339(7) Uani 1 1 d .
C1 C 0.3646(6) 0.17673(17) -0.0043(5) 0.0205(9) Uani 1 1 d .
C2 C 0.4759(7) 0.20813(17) 0.1287(6) 0.0222(10) Uani 1 1 d .
C3 C 0.6524(7) 0.19845(18) 0.1627(6) 0.0256(11) Uani 1 1 d .
C4 C 0.6474(6) 0.16101(19) 0.0504(6) 0.0230(10) Uani 1 1 d .
C5 C 0.4702(6) 0.14624(17) -0.0507(6) 0.0198(9) Uani 1 1 d .
C6 C 0.1685(7) 0.1798(2) -0.0961(7) 0.0304(12) Uani 1 1 d .
H6A H 0.1327 0.2009 -0.1947 0.046 Uiso 1 1 calc R
H6B H 0.1269 0.1922 -0.0177 0.046 Uiso 1 1 calc R
H6C H 0.1202 0.1484 -0.1348 0.046 Uiso 1 1 calc R
C7 C 0.4164(9) 0.2475(2) 0.2057(8) 0.0390(14) Uani 1 1 d .
H7A H 0.3978 0.2761 0.1375 0.058 Uiso 1 1 calc R
H7B H 0.5042 0.2534 0.3227 0.058 Uiso 1 1 calc R
H7C H 0.3087 0.2383 0.2066 0.058 Uiso 1 1 calc R
C8 C 0.8105(8) 0.2263(2) 0.2809(7) 0.0398(14) Uani 1 1 d .
H8A H 0.8287 0.2523 0.2173 0.060 Uiso 1 1 calc R
H8B H 0.9111 0.2056 0.3260 0.060 Uiso 1 1 calc R
H8C H 0.7935 0.2392 0.3755 0.060 Uiso 1 1 calc R
C9 C 0.7952(7) 0.1442(2) 0.0176(7) 0.0341(13) Uani 1 1 d .
H9A H 0.8017 0.1638 -0.0710 0.051 Uiso 1 1 calc R
H9B H 0.7758 0.1113 -0.0203 0.051 Uiso 1 1 calc R
H9C H 0.9032 0.1466 0.1230 0.051 Uiso 1 1 calc R
C10 C 0.4054(7) 0.11229(19) -0.2018(6) 0.0277(11) Uani 1 1 d .
H10A H 0.3847 0.1296 -0.3056 0.042 Uiso 1 1 calc R
H10B H 0.2981 0.0977 -0.2160 0.042 Uiso 1 1 calc R
H10C H 0.4918 0.0878 -0.1806 0.042 Uiso 1 1 calc R
C11 C 0.6407(5) 0.15918(15) 0.5061(5) 0.0118(8) Uani 1 1 d .
H11A H 0.5784 0.1427 0.5588 0.018 Uiso 1 1 calc R
H11B H 0.6216 0.1932 0.5070 0.018 Uiso 1 1 calc R
H11C H 0.7638 0.1525 0.5704 0.018 Uiso 1 1 calc R
C12 C 0.9557(6) 0.0924(2) 0.4497(6) 0.0292(11) Uani 1 1 d .
H12A H 1.0316 0.0651 0.4961 0.044 Uiso 1 1 calc R
H12B H 0.9731 0.1143 0.5424 0.044 Uiso 1 1 calc R
H12C H 0.9823 0.1084 0.3658 0.044 Uiso 1 1 calc R
C13 C 0.7244(8) 0.0350(2) 0.5136(7) 0.0340(12) Uani 1 1 d .
H13A H 0.8123 0.0104 0.5449 0.051 Uiso 1 1 calc R
H13B H 0.6108 0.0204 0.4712 0.051 Uiso 1 1 calc R
H13C H 0.7469 0.0543 0.6140 0.051 Uiso 1 1 calc R
C14 C 0.7313(7) 0.02780(17) 0.1946(6) 0.0255(10) Uani 1 1 d .
H14A H 0.8155 0.0033 0.2570 0.038 Uiso 1 1 calc R
H14B H 0.7620 0.0427 0.1117 0.038 Uiso 1 1 calc R
H14C H 0.6168 0.0137 0.1346 0.038 Uiso 1 1 calc R
C15 C 0.3506(6) 0.10195(18) 0.2699(6) 0.0226(10) Uani 1 1 d .
C16 C 0.2414(6) 0.06152(18) 0.1498(6) 0.0242(10) Uani 1 1 d .

loop_
_atom_site_aniso_label
_atom_site_aniso_U_11
_atom_site_aniso_U_22
_atom_site_aniso_U_33
_atom_site_aniso_U_23
_atom_site_aniso_U_13
_atom_site_aniso_U_12
Ir1 0.01882(13) 0.01724(13) 0.01458(11) -0.00027(6) 0.00962(9) -0.00009(6)
P1 0.0204(6) 0.0225(7) 0.0184(5) 0.0030(5) 0.0088(5) 0.0018(5)
F1 0.0350(17) 0.0294(17) 0.0255(14) 0.0026(12) 0.0192(13) -0.0013(13)
F2 0.0313(18) 0.0319(19) 0.0443(19) 0.0043(13) 0.0255(16) 0.0077(13)
F3 0.0309(17) 0.0236(16) 0.0399(17) -0.0031(13) 0.0194(14) -0.0020(13)
F4 0.0361(18) 0.044(2) 0.0234(15) 0.0019(13) 0.0089(13) -0.0114(15)
F5 0.0266(16) 0.0375(19) 0.0424(17) 0.0055(14) 0.0197(14) -0.0050(14)
C1 0.023(2) 0.023(2) 0.019(2) 0.0071(18) 0.0122(19) 0.003(2)
C2 0.032(3) 0.016(2) 0.024(2) 0.0022(18) 0.017(2) 0.002(2)
C3 0.031(3) 0.022(3) 0.018(2) -0.0013(19) 0.006(2) -0.014(2)
C4 0.020(2) 0.032(3) 0.020(2) 0.011(2) 0.0110(19) 0.001(2)
C5 0.024(3) 0.018(2) 0.018(2) 0.0044(18) 0.0099(19) -0.002(2)
C6 0.024(3) 0.037(3) 0.034(3) 0.011(2) 0.017(2) 0.006(2)
C7 0.069(4) 0.020(3) 0.040(3) 0.001(2) 0.035(3) 0.008(3)
C8 0.044(4) 0.030(3) 0.032(3) 0.003(2) 0.006(3) -0.017(3)
C9 0.028(3) 0.049(3) 0.034(3) 0.015(2) 0.022(2) 0.014(3)
C10 0.034(3) 0.031(3) 0.020(2) -0.003(2) 0.014(2) 0.000(2)
C11 0.017(2) 0.009(2) 0.0139(18) 0.0021(15) 0.0104(16) 0.0012(16)
C12 0.021(2) 0.035(3) 0.024(2) -0.001(2) 0.004(2) 0.000(2)
C13 0.037(3) 0.034(3) 0.035(3) 0.014(2) 0.020(3) 0.011(3)
C14 0.026(3) 0.020(3) 0.032(3) 0.000(2) 0.015(2) 0.004(2)
C15 0.024(2) 0.025(3) 0.021(2) 0.0039(19) 0.012(2) 0.001(2)
C16 0.026(3) 0.026(3) 0.025(2) 0.004(2) 0.015(2) -0.001(2)

loop_
_atom_type_symbol
_atom_type_description
_atom_type_scat_dispersion_real
_atom_type_scat_dispersion_imag
_atom_type_scat_source
C C 0.0033 0.0016 'International Tables Vol C Tables 4.2.6.8 and 6.1.1.4'
H H 0.0000 0.0000 'International Tables Vol C Tables 4.2.6.8 and 6.1.1.4'
F F 0.0171 0.0103 'International Tables Vol C Tables 4.2.6.8 and 6.1.1.4'
P P 0.1023 0.0942 'International Tables Vol C Tables 4.2.6.8 and 6.1.1.4'
Ir Ir -1.4442 7.9887 'International Tables Vol C Tables 4.2.6.8 and 6.1.1.4'

loop_
_geom_angle_atom_site_label_1
_geom_angle_atom_site_label_2
_geom_angle_atom_site_label_3
_geom_angle
C15 Ir1 C11 85.08(16)
C15 Ir1 C2 113.02(19)
C11 Ir1 C2 92.74(16)
C15 Ir1 C3 150.5(2)
C11 Ir1 C3 92.44(16)
C2 Ir1 C3 37.59(19)
C15 Ir1 P1 93.71(14)
C11 Ir1 P1 86.26(11)
C2 Ir1 P1 153.09(13)
C3 Ir1 P1 115.52(15)
C15 Ir1 C1 95.93(18)
C11 Ir1 C1 124.96(16)
C2 Ir1 C1 36.77(17)
C3 Ir1 C1 61.72(17)
P1 Ir1 C1 147.95(12)
C15 Ir1 C4 149.03(17)
C11 Ir1 C4 124.40(16)
C2 Ir1 C4 61.50(17)
C3 Ir1 C4 36.66(18)
P1 Ir1 C4 97.21(13)
C1 Ir1 C4 60.82(16)
C15 Ir1 C5 112.52(17)
C11 Ir1 C5 152.84(16)
C2 Ir1 C5 61.81(17)
C3 Ir1 C5 61.88(16)
P1 Ir1 C5 111.84(13)
C1 Ir1 C5 36.66(17)
C4 Ir1 C5 36.68(17)
C13 P1 C12 101.1(3)
C13 P1 C14 101.0(3)
C12 P1 C14 102.4(2)
C13 P1 Ir1 120.97(19)
C12 P1 Ir1 111.68(19)
C14 P1 Ir1 117.01(17)
C2 C1 C5 108.5(4)
C2 C1 C6 125.0(4)
C5 C1 C6 126.0(4)
C2 C1 Ir1 69.8(3)
C5 C1 Ir1 71.8(3)
C6 C1 Ir1 130.4(3)
C1 C2 C3 108.1(4)
C1 C2 C7 125.3(5)
C3 C2 C7 126.4(5)
C1 C2 Ir1 73.5(3)
C3 C2 Ir1 71.5(3)
C7 C2 Ir1 125.5(3)
C4 C3 C2 107.4(4)
C4 C3 C8 126.1(5)
C2 C3 C8 126.1(5)
C4 C3 Ir1 73.2(3)
C2 C3 Ir1 70.9(3)
C8 C3 Ir1 126.3(3)
C3 C4 C5 109.0(4)
C3 C4 C9 126.8(5)
C5 C4 C9 123.5(5)
C3 C4 Ir1 70.1(2)
C5 C4 Ir1 71.9(2)
C9 C4 Ir1 131.6(3)
C1 C5 C4 107.0(4)
C1 C5 C10 126.1(4)
C4 C5 C10 125.8(4)
C1 C5 Ir1 71.5(2)
C4 C5 Ir1 71.5(2)
C10 C5 Ir1 131.5(3)
F1 C15 F2 101.3(3)
F1 C15 C16 100.7(4)
F2 C15 C16 102.3(4)
F1 C15 Ir1 117.9(3)
F2 C15 Ir1 110.8(3)
C16 C15 Ir1 121.0(3)
F4 C16 F5 106.4(4)
F4 C16 F3 107.2(4)
F5 C16 F3 106.4(4)
F4 C16 C15 112.5(4)
F5 C16 C15 113.3(4)
F3 C16 C15 110.6(4)

loop_
_geom_bond_atom_site_label_1
_geom_bond_atom_site_label_2
_geom_bond_distance
Ir1 C15 2.074(5)
Ir1 C11 2.258(4)
Ir1 C2 2.259(5)
Ir1 C3 2.266(5)
Ir1 P1 2.2870(14)
Ir1 C1 2.308(4)
Ir1 C4 2.307(4)
Ir1 C5 2.312(4)
P1 C13 1.842(5)
P1 C12 1.842(5)
P1 C14 1.843(5)
F1 C15 1.424(5)
F2 C15 1.434(6)
F3 C16 1.367(6)
F4 C16 1.356(5)
F5 C16 1.357(5)
C1 C2 1.441(7)
C1 C5 1.453(7)
C1 C6 1.530(7)
C2 C3 1.458(7)
C2 C7 1.516(7)
C3 C4 1.438(7)
C3 C8 1.520(7)
C4 C5 1.453(7)
C4 C9 1.523(7)
C5 C10 1.528(7)
C15 C16 1.558(7)
